data_7005667
loop_
_publ_author_name
'Bernhardt, Paul V.'
'Chin, Piao'
'Sharpe, Philip C.'
'Richardson, Des R.'

_publ_section_title
;
 Hydrazone chelators for the treatment of iron overload disorders: iron
 coordination chemistry and biological activity.
;
_journal_issue 30
_journal_name_full 'Dalton transactions (Cambridge, England : 2003)'
_journal_page_first 3232
_journal_page_last 3244
_journal_paper_doi 10.1039/b704102k
_journal_year 2007
_chemical_absolute_configuration ad
_chemical_compound_source 'synthesis as described'
_chemical_formula_moiety 'C13 H11 Br1 N3 O, Cl O4, H2O'
_chemical_formula_sum 'C13 H13 Br Cl N3 O6'
_chemical_formula_weight 422.62
_chemical_name_systematic
;
?
;
_space_group_IT_number 33
_symmetry_cell_setting orthorhombic
_symmetry_Int_Tables_number 33
_symmetry_space_group_name_Hall 'P -2n -2ac'
_symmetry_space_group_name_H-M 'P c 21 n'
_atom_sites_solution_hydrogens geom
_atom_sites_solution_primary direct
_atom_sites_solution_secondary difmap
_audit_conform_dict_location ftp://ftp.iucr.org/pub/cif_core.dic
_audit_conform_dict_name cif_core.dic
_audit_conform_dict_version 2.3
_audit_creation_date 2007-03-16T15:20:33-00:00
_audit_creation_method 'WinGX routine CIF_UPDATE'
_cell_angle_alpha 90
_cell_angle_beta 90
_cell_angle_gamma 90
_cell_formula_units_Z 4
_cell_length_a 10.4340(10)
_cell_length_b 10.7200(6)
_cell_length_c 14.691(2)
_cell_measurement_reflns_used 25
_cell_measurement_temperature 293(2)
_cell_measurement_theta_max 15.606
_cell_measurement_theta_min 9.792
_cell_measurement_wavelength 0.71073
_cell_volume 1643.2(3)
_computing_cell_refinement 'CAD4 Express (Enraf Nonius, 1994)'
_computing_data_collection 'CAD4 Express (Enraf Nonius, 1994)'
_computing_data_reduction 'XCAD4 (Harms & Wocadlo, 1995)'
_computing_molecular_graphics 'Ortep-3 for Windows (Farrugia, 1997)'
_computing_publication_material 'WinGX publication routines (Farrugia, 1999)'
_computing_structure_refinement 'SHELXL-97 (Sheldrick, 1997)'
_diffrn_ambient_temperature 293(2)
_diffrn_detector 'scintillation LiI'
_diffrn_detector_dtime 1.195
_diffrn_measured_fraction_theta_full 1
_diffrn_measured_fraction_theta_max 1
_diffrn_measurement_device '\k-geometry diffractometer'
_diffrn_measurement_device_type 'Enraf Nonius CAD4'
_diffrn_measurement_method 'non-profiled omega/2theta scans'
_diffrn_orient_matrix_type
;
x-axis points to radiation source
the matrix is specified in reciprocal space
;
_diffrn_orient_matrix_UB_11 -0.027866
_diffrn_orient_matrix_UB_12 -0.004443
_diffrn_orient_matrix_UB_13 0.065017
_diffrn_orient_matrix_UB_21 -0.091615
_diffrn_orient_matrix_UB_22 -0.002637
_diffrn_orient_matrix_UB_23 -0.019901
_diffrn_orient_matrix_UB_31 0.003972
_diffrn_orient_matrix_UB_32 -0.09317
_diffrn_orient_matrix_UB_33 -0.002557
_diffrn_radiation_monochromator graphite
_diffrn_radiation_probe x-ray
_diffrn_radiation_type MoK\a
_diffrn_radiation_wavelength 0.71073
_diffrn_reflns_av_R_equivalents 0.0366
_diffrn_reflns_av_unetI/netI 0.0968
_diffrn_reflns_limit_h_max 12
_diffrn_reflns_limit_h_min -1
_diffrn_reflns_limit_k_max 12
_diffrn_reflns_limit_k_min -1
_diffrn_reflns_limit_l_max 17
_diffrn_reflns_limit_l_min -2
_diffrn_reflns_number 2210
_diffrn_reflns_theta_full 24.97
_diffrn_reflns_theta_max 24.97
_diffrn_reflns_theta_min 2.39
_diffrn_source 'Enraf Nonius FR590'
_diffrn_standards_decay_% -7
_diffrn_standards_interval_time 120
_diffrn_standards_number 3
_exptl_absorpt_coefficient_mu 2.699
_exptl_absorpt_correction_T_max 0.8277
_exptl_absorpt_correction_T_min 0.7322
_exptl_absorpt_correction_type psi-scan
_exptl_absorpt_process_details
;
North A.C.T., Phillips D.C. & Mathews F.S. (1968) Acta. Cryst. A24, 351
Number of psi-scan sets used was 3
Theta correction was applied.
Averaged transmission function was used.
No Fourier smoothing was applied.
;
_exptl_crystal_colour colourless
_exptl_crystal_density_diffrn 1.708
_exptl_crystal_density_method 'not measured'
_exptl_crystal_description prism
_exptl_crystal_F_000 848
_exptl_crystal_size_max 0.4
_exptl_crystal_size_mid 0.1
_exptl_crystal_size_min 0.07
_refine_diff_density_max 0.282
_refine_diff_density_min -0.358
_refine_diff_density_rms 0.067
_refine_ls_abs_structure_details 'Flack H D (1983), Acta Cryst. A39, 876-881'
_refine_ls_abs_structure_Flack -0.011(16)
_refine_ls_extinction_method none
_refine_ls_goodness_of_fit_ref 1.01
_refine_ls_hydrogen_treatment constr
_refine_ls_matrix_type full
_refine_ls_number_parameters 217
_refine_ls_number_reflns 1699
_refine_ls_number_restraints 1
_refine_ls_restrained_S_all 1.01
_refine_ls_R_factor_all 0.1363
_refine_ls_R_factor_gt 0.0386
_refine_ls_shift/su_max 0
_refine_ls_shift/su_mean 0
_refine_ls_structure_factor_coef Fsqd
_refine_ls_weighting_details 'calc w=1/[\s^2^(Fo^2^)+(0.0299P)^2^+0.0000P] where P=(Fo^2^+2Fc^2^)/3'
_refine_ls_weighting_scheme calc
_refine_ls_wR_factor_gt 0.0658
_refine_ls_wR_factor_ref 0.0833
_reflns_number_gt 844
_reflns_number_total 1699
_reflns_threshold_expression >2sigma(I)
_cod_data_source_file b704102k.txt
_cod_data_source_block ac29312
_cod_database_code 7005667

loop_
_symmetry_equiv_pos_as_xyz
'x, y, z'
'-x, y+1/2, -z'
'-x+1/2, y, z+1/2'
'x+1/2, y+1/2, -z+1/2'

loop_
_atom_site_label
_atom_site_type_symbol
_atom_site_fract_x
_atom_site_fract_y
_atom_site_fract_z
_atom_site_U_iso_or_equiv
_atom_site_adp_type
_atom_site_occupancy
_atom_site_symmetry_multiplicity
_atom_site_calc_flag
_atom_site_refinement_flags
_atom_site_disorder_assembly
_atom_site_disorder_group
C1 C 1.4643(11) -0.3107(11) 0.3253(9) 0.063(3) Uani 1 1 d . . .
H1 H 1.4708 -0.3057 0.3883 0.076 Uiso 1 1 calc R . .
C2 C 1.5670(10) -0.3534(11) 0.2744(8) 0.071(3) Uani 1 1 d . . .
H2 H 1.6414 -0.3813 0.3027 0.085 Uiso 1 1 calc R . .
C3 C 1.5566(9) -0.3539(10) 0.1808(8) 0.069(3) Uani 1 1 d . . .
H3 H 1.625 -0.3801 0.1449 0.082 Uiso 1 1 calc R . .
C4 C 1.4450(9) -0.3156(10) 0.1413(8) 0.052(3) Uani 1 1 d . . .
H4 H 1.4378 -0.3166 0.0782 0.062 Uiso 1 1 calc R . .
C5 C 1.3441(9) -0.2761(9) 0.1919(7) 0.043(3) Uani 1 1 d . . .
C6 C 1.2214(8) -0.2381(8) 0.1561(6) 0.049(3) Uani 1 1 d . . .
H6 H 1.2081 -0.2333 0.0937 0.059 Uiso 1 1 calc R . .
C7 C 0.9192(10) -0.1452(10) 0.2323(8) 0.049(3) Uani 1 1 d . . .
C8 C 0.7969(9) -0.1055(10) 0.1878(7) 0.048(3) Uani 1 1 d . . .
C9 C 0.7037(9) -0.0545(9) 0.2454(6) 0.055(3) Uani 1 1 d . . .
H9 H 0.7191 -0.049 0.3076 0.066 Uiso 1 1 calc R . .
C10 C 0.5892(8) -0.0123(8) 0.2100(6) 0.052(3) Uani 1 1 d . . .
H10 H 0.5271 0.0214 0.2481 0.062 Uiso 1 1 calc R . .
C11 C 0.5680(8) -0.0203(8) 0.1189(7) 0.051(3) Uani 1 1 d . . .
C12 C 0.6590(9) -0.0708(10) 0.0597(7) 0.060(3) Uani 1 1 d . . .
H12 H 0.6429 -0.0765 -0.0025 0.072 Uiso 1 1 calc R . .
C13 C 0.7714(8) -0.1113(9) 0.0952(7) 0.055(3) Uani 1 1 d . . .
H13 H 0.8333 -0.144 0.0564 0.066 Uiso 1 1 calc R . .
N1 N 1.3559(8) -0.2767(8) 0.2836(6) 0.055(3) Uani 1 1 d . . .
H1A H 1.2914 -0.2545 0.3162 0.066 Uiso 1 1 calc R . .
N2 N 1.1326(7) -0.2115(8) 0.2109(5) 0.046(2) Uani 1 1 d . . .
N3 N 1.0187(7) -0.1735(7) 0.1745(6) 0.053(2) Uani 1 1 d . . .
H3A H 1.0094 -0.1674 0.1165 0.063 Uiso 1 1 calc R . .
O1 O 0.9316(7) -0.1517(8) 0.3162(5) 0.069(3) Uani 1 1 d . . .
O2 O 1.1673(6) -0.2191(7) 0.4129(4) 0.072(2) Uani 1 1 d . . .
H21 H 1.1947 -0.1602 0.4265 0.109 Uiso 1 1 d R . .
H22 H 1.109 -0.2118 0.3809 0.109 Uiso 1 1 d R . .
O3 O 1.0463(5) -0.4354(11) 0.0643(4) 0.102(4) Uani 1 1 d . . .
O4 O 0.9192(9) -0.5910(9) 0.0144(7) 0.118(4) Uani 1 1 d . . .
O5 O 0.8648(8) -0.3917(10) -0.0094(6) 0.134(4) Uani 1 1 d . . .
O6 O 0.8494(5) -0.4760(10) 0.1342(4) 0.078(2) Uani 1 1 d . . .
Cl1 Cl 0.9209(2) -0.4722(4) 0.05141(14) 0.0537(7) Uani 1 1 d . . .
Br1 Br 0.40918(8) 0.03587(11) 0.07253(6) 0.0668(3) Uani 1 1 d . . .

loop_
_atom_site_aniso_label
_atom_site_aniso_U_11
_atom_site_aniso_U_22
_atom_site_aniso_U_33
_atom_site_aniso_U_23
_atom_site_aniso_U_13
_atom_site_aniso_U_12
C1 0.065(7) 0.055(8) 0.071(8) 0.003(7) -0.008(8) 0.007(7)
C2 0.062(8) 0.047(7) 0.103(9) 0.007(8) -0.021(7) 0.006(7)
C3 0.064(8) 0.038(7) 0.104(9) -0.003(8) 0.009(7) 0.003(6)
C4 0.047(6) 0.039(6) 0.070(7) 0.003(6) 0.010(6) 0.014(6)
C5 0.045(6) 0.034(7) 0.050(7) 0.001(6) 0.011(6) -0.003(6)
C6 0.046(6) 0.049(7) 0.051(7) 0.012(6) -0.001(5) 0.007(6)
C7 0.048(6) 0.039(7) 0.061(8) -0.015(6) 0.013(8) -0.016(7)
C8 0.041(6) 0.049(7) 0.055(8) 0.001(6) -0.005(6) -0.011(5)
C9 0.061(6) 0.056(7) 0.047(6) -0.008(6) 0.007(6) -0.006(6)
C10 0.042(5) 0.059(8) 0.053(6) -0.008(5) 0.014(5) 0.002(6)
C11 0.041(6) 0.049(6) 0.064(6) 0.010(5) 0.000(5) -0.013(5)
C12 0.055(6) 0.072(8) 0.055(6) 0.014(7) 0.006(6) 0.010(6)
C13 0.041(6) 0.070(7) 0.053(8) -0.002(6) 0.012(5) 0.010(6)
N1 0.045(6) 0.066(7) 0.053(7) 0.005(6) 0.001(6) 0.014(6)
N2 0.037(4) 0.048(5) 0.051(5) 0.003(5) 0.000(4) 0.000(4)
N3 0.051(5) 0.058(6) 0.049(6) 0.014(5) 0.002(5) 0.007(5)
O1 0.061(5) 0.092(7) 0.054(5) -0.006(5) -0.002(4) 0.001(5)
O2 0.074(4) 0.084(5) 0.059(4) -0.011(5) -0.004(4) -0.015(4)
O3 0.058(4) 0.162(11) 0.087(4) -0.044(7) 0.005(4) -0.044(7)
O4 0.165(9) 0.076(6) 0.112(7) -0.041(6) 0.063(7) -0.034(7)
O5 0.109(7) 0.176(11) 0.116(7) 0.087(7) -0.019(6) 0.022(6)
O6 0.061(4) 0.116(6) 0.058(3) -0.007(7) 0.023(3) 0.010(7)
Cl1 0.0458(11) 0.0673(18) 0.0480(12) -0.002(2) -0.0033(11) -0.001(3)
Br1 0.0491(5) 0.0736(6) 0.0778(6) 0.0026(12) -0.0007(6) 0.0026(10)

loop_
_atom_type_symbol
_atom_type_description
_atom_type_scat_dispersion_real
_atom_type_scat_dispersion_imag
_atom_type_scat_source
C C 0.0033 0.0016 'International Tables Vol C Tables 4.2.6.8 and 6.1.1.4'
H H 0 0 'International Tables Vol C Tables 4.2.6.8 and 6.1.1.4'
N N 0.0061 0.0033 'International Tables Vol C Tables 4.2.6.8 and 6.1.1.4'
O O 0.0106 0.006 'International Tables Vol C Tables 4.2.6.8 and 6.1.1.4'
Cl Cl 0.1484 0.1585 'International Tables Vol C Tables 4.2.6.8 and 6.1.1.4'
Br Br -0.2901 2.4595 'International Tables Vol C Tables 4.2.6.8 and 6.1.1.4'

loop_
_geom_angle_atom_site_label_1
_geom_angle_atom_site_label_2
_geom_angle_atom_site_label_3
_geom_angle
_geom_angle_site_symmetry_1
_geom_angle_site_symmetry_3
_geom_angle_publ_flag
N1 C1 C2 119.8(11) . . ?
C3 C2 C1 118.6(10) . . ?
C4 C3 C2 119.3(11) . . ?
C5 C4 C3 121.5(11) . . ?
N1 C5 C4 118.3(10) . . ?
N1 C5 C6 116.4(9) . . ?
C4 C5 C6 125.2(10) . . ?
N2 C6 C5 119.0(9) . . ?
O1 C7 N3 121.5(11) . . ?
O1 C7 C8 122.6(11) . . ?
N3 C7 C8 115.9(10) . . ?
C13 C8 C9 118.5(9) . . ?
C13 C8 C7 125.4(10) . . ?
C9 C8 C7 116.1(10) . . ?
C10 C9 C8 120.1(8) . . ?
C11 C10 C9 119.4(8) . . ?
C10 C11 C12 121.8(9) . . ?
C10 C11 Br1 118.5(8) . . ?
C12 C11 Br1 119.7(7) . . ?
C13 C12 C11 118.2(9) . . ?
C12 C13 C8 121.9(9) . . ?
C1 N1 C5 122.3(10) . . ?
C6 N2 N3 117.3(7) . . ?
N2 N3 C7 118.8(8) . . ?
O5 Cl1 O3 108.3(7) . . ?
O5 Cl1 O4 108.5(6) . . ?
O3 Cl1 O4 109.2(6) . . ?
O5 Cl1 O6 110.4(6) . . ?
O3 Cl1 O6 112.8(4) . . ?
O4 Cl1 O6 107.6(6) . . ?

loop_
_geom_bond_atom_site_label_1
_geom_bond_atom_site_label_2
_geom_bond_distance
_geom_bond_site_symmetry_2
_geom_bond_publ_flag
C1 N1 1.337(12) . ?
C1 C2 1.384(13) . ?
C2 C3 1.380(13) . ?
C3 C4 1.364(12) . ?
C4 C5 1.357(12) . ?
C5 N1 1.352(11) . ?
C5 C6 1.443(12) . ?
C6 N2 1.259(9) . ?
C7 O1 1.242(12) . ?
C7 N3 1.376(11) . ?
C7 C8 1.495(13) . ?
C8 C13 1.388(11) . ?
C8 C9 1.400(12) . ?
C9 C10 1.379(11) . ?
C10 C11 1.360(11) . ?
C11 C12 1.397(11) . ?
C11 Br1 1.890(9) . ?
C12 C13 1.355(11) . ?
N2 N3 1.365(8) . ?
O3 Cl1 1.379(6) . ?
O4 Cl1 1.385(10) . ?
O5 Cl1 1.374(8) . ?
O6 Cl1 1.428(5) . ?

loop_
_cod_related_entry_id
_cod_related_entry_database
_cod_related_entry_code
1 ChemSpider 30652690
